data_7201374
loop_
_publ_author_name
'Neumann, Marcus Aurelius'
'Perrin, Marc-Antoine'

_publ_section_title
;
 Can crystal structure prediction guide experimentalists to a new
 polymorph of paracetamol?
;
_journal_issue 11
_journal_name_full CrystEngComm
_journal_page_first 2475
_journal_paper_doi 10.1039/b909819d
_journal_volume 11
_journal_year 2009
_space_group_IT_number 41
_symmetry_cell_setting orthorhombic
_symmetry_Int_Tables_number 41
_symmetry_space_group_name_Hall 'A 2 -2ab'
_symmetry_space_group_name_H-M 'A b a 2'
_cell_angle_alpha 90.000000
_cell_angle_beta 90.000000
_cell_angle_gamma 90.000000
_cell_length_a 8.627178
_cell_length_b 29.718409
_cell_length_c 11.626238
_cell_volume 2980.805
_cod_data_source_file b909819d.txt
_cod_data_source_block 26
_cod_struct_determination_method theoretical
_cod_database_code 7201374

loop_
_symmetry_equiv_pos_site_id
_symmetry_equiv_pos_as_xyz
1 x,y,z
2 -x,-y,z
3 x+1/2,-y+1/2,z
4 -x+1/2,y+1/2,z
5 x,y+1/2,z+1/2
6 -x,-y+1/2,z+1/2
7 x+1/2,-y,z+1/2
8 -x+1/2,y,z+1/2

loop_
_atom_site_label
_atom_site_type_symbol
_atom_site_fract_x
_atom_site_fract_y
_atom_site_fract_z
C0_0 C -0.433241 0.316562 0.969390
C1_0 C -0.301006 0.337621 0.924891
C2_0 C -0.426050 0.296723 1.078564
N3_0 N -0.565407 0.313357 0.897496
C4_0 C -0.162534 0.337211 0.986089
H5_0 H -0.306895 0.355055 0.842666
C6_0 C -0.287271 0.296381 1.139638
H7_0 H -0.527531 0.280261 1.114011
C8_0 C -0.716020 0.311036 0.929375
H9_0 H -0.542308 0.313523 0.810750
C10_0 C -0.153014 0.315403 1.092602
H11_0 H -0.061732 0.354623 0.952070
H12_0 H -0.281527 0.280134 1.223347
C13_0 C -0.829262 0.302111 0.833588
O14_0 O -0.758868 0.315510 1.031904
O15_0 O -0.016077 0.312298 1.151542
H16_0 H -0.895501 0.271703 0.854799
H17_0 H -0.911806 0.329949 0.827294
H18_0 H -0.773732 0.298035 0.749729
H19_0 H 0.075467 0.315172 1.097433
H18_1 H -0.375085 0.414146 1.052171
C13_1 C -0.317904 0.445835 1.075645
C8_1 C -0.204686 0.437588 1.171966
H16_1 H -0.407013 0.469367 1.105354
H17_1 H -0.261993 0.458981 0.998222
N3_1 N -0.054500 0.435157 1.139901
O14_1 O -0.247464 0.432913 1.274535
C0_1 C 0.078150 0.431211 1.210741
H9_1 H -0.032990 0.436217 1.052926
C1_1 C 0.211930 0.412386 1.162663
C2_1 C 0.084215 0.447940 1.323221
C4_1 C 0.351269 0.412577 1.222675
H5_1 H 0.207288 0.396779 1.078151
C6_1 C 0.224154 0.448806 1.382524
H7_1 H -0.020119 0.461164 1.362544
C10_1 C 0.359916 0.432383 1.331783
H11_1 H 0.453140 0.396869 1.184986
H12_1 H 0.229641 0.463056 1.468569
O15_1 O 0.496441 0.435265 1.391171
H19_1 H 0.589204 0.433409 1.337398
